data_1554730
loop_
_publ_author_name
'Sun, Jing'
'Jiang, Wang'
'Yan, Chao-Guo'

_publ_section_title
;
 Convenient construction of dibenzo[b,d]furanes and
 2,6-diaryl-4-(2-hydroxyphenyl)pyridines via domino reaction of pyridinium
 ylides with 2-aryl-3-nitrochromenes
;
_journal_issue 9
_journal_name_full 'Organic Chemistry Frontiers'
_journal_page_first 1428
_journal_paper_doi 10.1039/C9QO00079H
_journal_volume 6
_journal_year 2019
_chemical_formula_moiety 'C34 H25 Cl O2'
_chemical_formula_sum 'C34 H25 Cl O2'
_chemical_formula_weight 500.99
_space_group_crystal_system triclinic
_space_group_IT_number 2
_space_group_name_Hall '-P 1'
_space_group_name_H-M_alt 'P -1'
_atom_sites_solution_hydrogens geom
_audit_creation_method SHELXL-2014/7
_audit_update_record
;
2019-01-17 deposited with the CCDC.	2019-03-05 downloaded from the CCDC.
;
_cell_angle_alpha 95.307(3)
_cell_angle_beta 97.116(3)
_cell_angle_gamma 101.212(2)
_cell_formula_units_Z 6
_cell_length_a 12.1117(10)
_cell_length_b 15.5259(12)
_cell_length_c 21.5750(18)
_cell_measurement_reflns_used 9938
_cell_measurement_temperature 296(2)
_cell_measurement_theta_max 25.29
_cell_measurement_theta_min 2.21
_cell_volume 3920.6(6)
_computing_cell_refinement 'Bruker SAINT'
_computing_data_collection 'Bruker APEX2'
_computing_data_reduction 'Bruker SAINT'
_computing_molecular_graphics 'Bruker SHELXTL'
_computing_publication_material 'Bruker SHELXTL'
_computing_structure_refinement 'SHELXL-2014/7 (Sheldrick, 2014)'
_computing_structure_solution 'SHELXS-97 (Sheldrick 2008)'
_diffrn_ambient_temperature 296(2)
_diffrn_measured_fraction_theta_full 0.993
_diffrn_measured_fraction_theta_max 0.993
_diffrn_measurement_device_type 'CCD area detector'
_diffrn_measurement_method 'phi and omega scans'
_diffrn_radiation_source 'fine-focus sealed tube'
_diffrn_radiation_type MoK\a
_diffrn_radiation_wavelength 0.71073
_diffrn_reflns_av_R_equivalents 0.0680
_diffrn_reflns_av_unetI/netI 0.0901
_diffrn_reflns_Laue_measured_fraction_full 0.993
_diffrn_reflns_Laue_measured_fraction_max 0.993
_diffrn_reflns_limit_h_max 14
_diffrn_reflns_limit_h_min -14
_diffrn_reflns_limit_k_max 19
_diffrn_reflns_limit_k_min -19
_diffrn_reflns_limit_l_max 26
_diffrn_reflns_limit_l_min -26
_diffrn_reflns_number 55680
_diffrn_reflns_point_group_measured_fraction_full 0.993
_diffrn_reflns_point_group_measured_fraction_max 0.993
_diffrn_reflns_theta_full 25.242
_diffrn_reflns_theta_max 26.000
_diffrn_reflns_theta_min 0.958
_exptl_absorpt_coefficient_mu 0.176
_exptl_absorpt_correction_T_max 0.965
_exptl_absorpt_correction_T_min 0.955
_exptl_absorpt_correction_type multi-scan
_exptl_absorpt_process_details sadabs
_exptl_crystal_colour colorless
_exptl_crystal_density_diffrn 1.273
_exptl_crystal_description block
_exptl_crystal_F_000 1572
_exptl_crystal_size_max 0.260
_exptl_crystal_size_mid 0.220
_exptl_crystal_size_min 0.200
_refine_diff_density_max 0.498
_refine_diff_density_min -0.347
_refine_diff_density_rms 0.066
_refine_ls_extinction_method none
_refine_ls_goodness_of_fit_ref 1.056
_refine_ls_hydrogen_treatment constr
_refine_ls_matrix_type full
_refine_ls_number_parameters 1009
_refine_ls_number_reflns 15312
_refine_ls_number_restraints 0
_refine_ls_restrained_S_all 1.056
_refine_ls_R_factor_all 0.1596
_refine_ls_R_factor_gt 0.0874
_refine_ls_shift/su_max 0.000
_refine_ls_shift/su_mean 0.000
_refine_ls_structure_factor_coef Fsqd
_refine_ls_weighting_details 'w=1/[\s^2^(Fo^2^)+(0.0995P)^2^+7.2812P] where P=(Fo^2^+2Fc^2^)/3'
_refine_ls_weighting_scheme calc
_refine_ls_wR_factor_gt 0.2316
_refine_ls_wR_factor_ref 0.2670
_reflns_Friedel_coverage 0.000
_reflns_number_gt 8475
_reflns_number_total 15312
_reflns_threshold_expression 'I > 2\s(I)'
_cod_data_source_file c9qo00079h2.cif
_cod_data_source_block 3a
_cod_database_code 1554730
_shelx_shelxl_version_number 2014/7
_shelx_space_group_comment
; 
The symmetry employed for this shelxl refinement is uniquely defined 
by the following loop, which should always be used as a source of 
symmetry information in preference to the above space-group names. 
They are only intended as comments. 
;
_shelx_estimated_absorpt_t_min 0.956
_shelx_estimated_absorpt_t_max 0.966

loop_
_space_group_symop_operation_xyz
'x, y, z'
'-x, -y, -z'

loop_
_atom_site_label
_atom_site_type_symbol
_atom_site_fract_x
_atom_site_fract_y
_atom_site_fract_z
_atom_site_U_iso_or_equiv
_atom_site_adp_type
_atom_site_occupancy
_atom_site_site_symmetry_order
_atom_site_calc_flag
_atom_site_refinement_flags_posn
_atom_site_refinement_flags_adp
C1 C -0.1950(4) 0.2798(3) 0.1295(2) 0.0416(11) Uani 1 1 d . .
C2 C -0.2759(4) 0.2270(3) 0.0846(2) 0.0523(13) Uani 1 1 d . .
H2 H -0.3500 0.2359 0.0782 0.063 Uiso 1 1 calc R U
C3 C -0.2435(4) 0.1609(3) 0.0497(2) 0.0537(13) Uani 1 1 d . .
H3 H -0.2958 0.1241 0.0184 0.064 Uiso 1 1 calc R U
C4 C -0.1323(4) 0.1484(3) 0.0609(2) 0.0474(12) Uani 1 1 d . .
C5 C -0.0522(4) 0.1995(3) 0.1070(2) 0.0435(11) Uani 1 1 d . .
H5 H 0.0212 0.1893 0.1142 0.052 Uiso 1 1 calc R U
C6 C -0.0847(4) 0.2680(3) 0.1433(2) 0.0387(10) Uani 1 1 d . .
C7 C -0.0302(4) 0.3351(3) 0.1948(2) 0.0367(10) Uani 1 1 d . .
C8 C -0.1140(4) 0.3817(3) 0.2073(2) 0.0385(10) Uani 1 1 d . .
C9 C -0.2964(4) 0.4623(3) 0.2688(2) 0.0498(12) Uani 1 1 d . .
H9 H -0.3127 0.4015 0.2701 0.060 Uiso 1 1 calc R U
C10 C -0.3814(4) 0.5098(4) 0.2739(3) 0.0559(14) Uani 1 1 d . .
H10 H -0.4535 0.4804 0.2793 0.067 Uiso 1 1 calc R U
C11 C -0.3613(5) 0.5988(4) 0.2710(2) 0.0551(13) Uani 1 1 d . .
C12 C -0.4543(5) 0.6508(4) 0.2735(3) 0.0790(19) Uani 1 1 d . .
H12A H -0.5270 0.6116 0.2608 0.118 Uiso 1 1 calc R U
H12B H -0.4444 0.6955 0.2456 0.118 Uiso 1 1 calc R U
H12C H -0.4505 0.6782 0.3156 0.118 Uiso 1 1 calc R U
C13 C -0.2531(5) 0.6411(3) 0.2651(3) 0.0603(15) Uani 1 1 d . .
H13 H -0.2372 0.7019 0.2641 0.072 Uiso 1 1 calc R U
C14 C -0.1674(5) 0.5942(3) 0.2605(3) 0.0562(14) Uani 1 1 d . .
H14 H -0.0947 0.6241 0.2566 0.067 Uiso 1 1 calc R U
C15 C -0.1881(4) 0.5039(3) 0.2618(2) 0.0398(11) Uani 1 1 d . .
C16 C -0.0974(4) 0.4545(3) 0.2526(2) 0.0401(11) Uani 1 1 d . .
C17 C 0.0108(4) 0.4777(3) 0.2867(2) 0.0442(11) Uani 1 1 d . .
H17 H 0.0258 0.5257 0.3179 0.053 Uiso 1 1 calc R U
C18 C 0.0994(4) 0.4336(3) 0.2773(2) 0.0393(11) Uani 1 1 d . .
C19 C 0.2102(4) 0.4629(3) 0.3191(2) 0.0445(11) Uani 1 1 d . .
C20 C 0.2545(4) 0.5529(3) 0.3375(2) 0.0495(12) Uani 1 1 d . .
H20 H 0.2142 0.5946 0.3241 0.059 Uiso 1 1 calc R U
C21 C 0.3586(4) 0.5799(4) 0.3757(2) 0.0560(14) Uani 1 1 d . .
H21 H 0.3860 0.6400 0.3883 0.067 Uiso 1 1 calc R U
C22 C 0.4223(4) 0.5217(4) 0.3954(2) 0.0539(13) Uani 1 1 d . .
C23 C 0.5398(5) 0.5534(5) 0.4332(3) 0.0787(19) Uani 1 1 d . .
H23A H 0.5910 0.5814 0.4070 0.118 Uiso 1 1 calc R U
H23B H 0.5666 0.5039 0.4484 0.118 Uiso 1 1 calc R U
H23C H 0.5361 0.5951 0.4683 0.118 Uiso 1 1 calc R U
C24 C 0.3767(5) 0.4327(4) 0.3791(3) 0.0613(15) Uani 1 1 d . .
H24 H 0.4169 0.3914 0.3933 0.074 Uiso 1 1 calc R U
C25 C 0.2713(4) 0.4039(4) 0.3417(2) 0.0553(14) Uani 1 1 d . .
H25 H 0.2417 0.3435 0.3320 0.066 Uiso 1 1 calc R U
C26 C 0.0789(4) 0.3616(3) 0.2302(2) 0.0390(11) Uani 1 1 d . .
C27 C 0.1672(4) 0.3096(3) 0.2142(2) 0.0442(11) Uani 1 1 d . .
C28 C 0.2682(4) 0.3543(3) 0.1879(2) 0.0471(12) Uani 1 1 d . .
C29 C 0.3543(4) 0.3081(4) 0.1809(3) 0.0629(15) Uani 1 1 d . .
H29 H 0.3497 0.2526 0.1945 0.076 Uiso 1 1 calc R U
C30 C 0.4460(5) 0.3451(5) 0.1538(3) 0.0787(19) Uani 1 1 d . .
H30 H 0.5034 0.3141 0.1493 0.094 Uiso 1 1 calc R U
C31 C 0.4552(5) 0.4272(5) 0.1331(3) 0.0716(17) Uani 1 1 d . .
C32 C 0.5558(6) 0.4657(6) 0.1020(4) 0.112(3) Uani 1 1 d . .
H32A H 0.6250 0.4673 0.1295 0.168 Uiso 1 1 calc R U
H32B H 0.5512 0.5246 0.0934 0.168 Uiso 1 1 calc R U
H32C H 0.5549 0.4295 0.0632 0.168 Uiso 1 1 calc R U
C33 C 0.3710(5) 0.4735(4) 0.1420(3) 0.0656(16) Uani 1 1 d . .
H33 H 0.3766 0.5296 0.1293 0.079 Uiso 1 1 calc R U
C34 C 0.2783(4) 0.4374(4) 0.1697(2) 0.0527(13) Uani 1 1 d . .
H34 H 0.2227 0.4696 0.1759 0.063 Uiso 1 1 calc R U
C35 C 0.5006(4) 0.1070(3) 0.7228(2) 0.0460(12) Uani 1 1 d . .
C36 C 0.4292(5) 0.0504(3) 0.6754(2) 0.0527(13) Uani 1 1 d . .
H36 H 0.3536 0.0283 0.6792 0.063 Uiso 1 1 calc R U
C37 C 0.4740(5) 0.0276(3) 0.6221(2) 0.0566(14) Uani 1 1 d . .
H37 H 0.4285 -0.0114 0.5893 0.068 Uiso 1 1 calc R U
C38 C 0.5871(4) 0.0629(3) 0.6170(2) 0.0514(13) Uani 1 1 d . .
C39 C 0.6589(4) 0.1193(3) 0.6646(2) 0.0481(12) Uani 1 1 d . .
H39 H 0.7342 0.1421 0.6605 0.058 Uiso 1 1 calc R U
C40 C 0.6142(4) 0.1408(3) 0.7194(2) 0.0433(11) Uani 1 1 d . .
C41 C 0.6584(4) 0.1951(3) 0.7792(2) 0.0430(11) Uani 1 1 d . .
C42 C 0.5670(4) 0.1904(3) 0.8125(2) 0.0435(11) Uani 1 1 d . .
C43 C 0.3756(5) 0.2563(5) 0.8849(3) 0.0774(18) Uani 1 1 d . .
H43 H 0.3701 0.2774 0.8460 0.093 Uiso 1 1 calc R U
C44 C 0.2864(5) 0.2531(5) 0.9182(3) 0.086(2) Uani 1 1 d . .
H44 H 0.2219 0.2721 0.9018 0.103 Uiso 1 1 calc R U
C45 C 0.2915(5) 0.2213(4) 0.9766(3) 0.0604(14) Uani 1 1 d . .
C46 C 0.1934(6) 0.2158(5) 1.0138(3) 0.094(2) Uani 1 1 d . .
H46A H 0.1828 0.1613 1.0322 0.140 Uiso 1 1 calc R U
H46B H 0.1255 0.2180 0.9864 0.140 Uiso 1 1 calc R U
H46C H 0.2096 0.2647 1.0466 0.140 Uiso 1 1 calc R U
C47 C 0.3840(6) 0.1936(5) 0.9979(3) 0.088(2) Uani 1 1 d . .
H47 H 0.3887 0.1717 1.0366 0.106 Uiso 1 1 calc R U
C48 C 0.4747(5) 0.1964(5) 0.9636(3) 0.081(2) Uani 1 1 d . .
H48 H 0.5376 0.1752 0.9798 0.097 Uiso 1 1 calc R U
C49 C 0.4747(4) 0.2289(3) 0.9074(2) 0.0459(12) Uani 1 1 d . .
C50 C 0.5733(4) 0.2329(3) 0.8728(2) 0.0447(11) Uani 1 1 d . .
C51 C 0.6816(4) 0.2811(3) 0.8979(2) 0.0468(12) Uani 1 1 d . .
H51 H 0.6910 0.3120 0.9379 0.056 Uiso 1 1 calc R U
C52 C 0.7772(4) 0.2862(3) 0.8669(2) 0.0440(11) Uani 1 1 d . .
C53 C 0.8887(4) 0.3403(3) 0.8990(2) 0.0429(11) Uani 1 1 d . .
C54 C 0.9584(4) 0.3978(3) 0.8682(2) 0.0515(13) Uani 1 1 d . .
H54 H 0.9347 0.4043 0.8265 0.062 Uiso 1 1 calc R U
C55 C 1.0620(4) 0.4455(4) 0.8979(2) 0.0574(14) Uani 1 1 d . .
H55 H 1.1079 0.4830 0.8759 0.069 Uiso 1 1 calc R U
C56 C 1.0992(4) 0.4385(3) 0.9603(2) 0.0501(13) Uani 1 1 d . .
C57 C 1.2136(5) 0.4910(4) 0.9930(3) 0.0744(18) Uani 1 1 d . .
H57A H 1.2064 0.5136 1.0349 0.112 Uiso 1 1 calc R U
H57B H 1.2391 0.5394 0.9700 0.112 Uiso 1 1 calc R U
H57C H 1.2678 0.4534 0.9948 0.112 Uiso 1 1 calc R U
C58 C 1.0288(4) 0.3839(4) 0.9915(2) 0.0547(13) Uani 1 1 d . .
H58 H 1.0510 0.3804 1.0339 0.066 Uiso 1 1 calc R U
C59 C 0.9257(4) 0.3339(3) 0.9619(2) 0.0512(13) Uani 1 1 d . .
H59 H 0.8807 0.2959 0.9840 0.061 Uiso 1 1 calc R U
C60 C 0.7665(4) 0.2427(3) 0.8065(2) 0.0425(11) Uani 1 1 d . .
C61 C 0.8623(4) 0.2395(3) 0.7688(2) 0.0436(11) Uani 1 1 d . .
C62 C 0.9446(4) 0.1838(3) 0.7861(2) 0.0413(11) Uani 1 1 d . .
C63 C 0.9441(4) 0.1389(4) 0.8383(2) 0.0524(13) Uani 1 1 d . .
H63 H 0.8906 0.1440 0.8651 0.063 Uiso 1 1 calc R U
C64 C 1.0217(5) 0.0868(4) 0.8511(3) 0.0614(15) Uani 1 1 d . .
H64 H 1.0201 0.0579 0.8870 0.074 Uiso 1 1 calc R U
C65 C 1.1016(5) 0.0759(3) 0.8128(3) 0.0564(14) Uani 1 1 d . .
C66 C 1.1899(6) 0.0208(5) 0.8279(4) 0.089(2) Uani 1 1 d . .
H66A H 1.1601 -0.0395 0.8100 0.134 Uiso 1 1 calc R U
H66B H 1.2082 0.0232 0.8727 0.134 Uiso 1 1 calc R U
H66C H 1.2574 0.0437 0.8106 0.134 Uiso 1 1 calc R U
C67 C 1.1010(5) 0.1195(4) 0.7600(3) 0.0634(15) Uani 1 1 d . .
H67 H 1.1530 0.1126 0.7326 0.076 Uiso 1 1 calc R U
C68 C 1.0253(5) 0.1730(3) 0.7470(2) 0.0533(13) Uani 1 1 d . .
H68 H 1.0280 0.2025 0.7114 0.064 Uiso 1 1 calc R U
C69 C 0.6175(4) 0.8936(3) 0.7284(2) 0.0444(11) Uani 1 1 d . .
C70 C 0.7002(4) 0.9414(4) 0.7749(3) 0.0575(14) Uani 1 1 d . .
H70 H 0.7760 0.9559 0.7689 0.069 Uiso 1 1 calc R U
C71 C 0.6654(5) 0.9666(4) 0.8306(3) 0.0615(15) Uani 1 1 d . .
H71 H 0.7184 0.9985 0.8637 0.074 Uiso 1 1 calc R U
C72 C 0.5509(5) 0.9448(4) 0.8379(2) 0.0560(14) Uani 1 1 d . .
C73 C 0.4692(4) 0.8961(3) 0.7916(2) 0.0508(12) Uani 1 1 d . .
H73 H 0.3936 0.8814 0.7978 0.061 Uiso 1 1 calc R U
C74 C 0.5031(4) 0.8690(3) 0.7345(2) 0.0413(11) Uani 1 1 d . .
C75 C 0.4479(4) 0.8208(3) 0.6741(2) 0.0398(11) Uani 1 1 d . .
C76 C 0.5342(4) 0.8193(3) 0.6375(2) 0.0404(11) Uani 1 1 d . .
C77 C 0.7176(4) 0.7776(3) 0.5576(2) 0.0474(12) Uani 1 1 d . .
H77 H 0.7348 0.7681 0.5993 0.057 Uiso 1 1 calc R U
C78 C 0.8009(4) 0.7818(3) 0.5190(3) 0.0539(13) Uani 1 1 d . .
H78 H 0.8724 0.7734 0.5349 0.065 Uiso 1 1 calc R U
C79 C 0.7803(5) 0.7982(3) 0.4573(3) 0.0539(13) Uani 1 1 d . .
C80 C 0.8717(6) 0.8046(4) 0.4150(3) 0.083(2) Uani 1 1 d . .
H80A H 0.9452 0.8228 0.4402 0.125 Uiso 1 1 calc R U
H80B H 0.8615 0.8471 0.3864 0.125 Uiso 1 1 calc R U
H80C H 0.8664 0.7479 0.3917 0.125 Uiso 1 1 calc R U
C81 C 0.6727(6) 0.8086(4) 0.4354(3) 0.0641(16) Uani 1 1 d . .
H81 H 0.6566 0.8196 0.3939 0.077 Uiso 1 1 calc R U
C82 C 0.5882(5) 0.8034(3) 0.4727(2) 0.0551(13) Uani 1 1 d . .
H82 H 0.5165 0.8107 0.4561 0.066 Uiso 1 1 calc R U
C83 C 0.6090(4) 0.7873(3) 0.5352(2) 0.0424(11) Uani 1 1 d . .
C84 C 0.5176(4) 0.7827(3) 0.5747(2) 0.0421(11) Uani 1 1 d . .
C85 C 0.4059(4) 0.7431(3) 0.5516(2) 0.0475(12) Uani 1 1 d . .
H85 H 0.3908 0.7142 0.5108 0.057 Uiso 1 1 calc R U
C86 C 0.3135(4) 0.7429(3) 0.5850(2) 0.0433(11) Uani 1 1 d . .
C87 C 0.1968(4) 0.6978(3) 0.5547(2) 0.0466(12) Uani 1 1 d . .
C88 C 0.1184(4) 0.6511(3) 0.5869(3) 0.0552(13) Uani 1 1 d . .
H88 H 0.1385 0.6464 0.6293 0.066 Uiso 1 1 calc R U
C89 C 0.0108(5) 0.6113(4) 0.5574(3) 0.0663(16) Uani 1 1 d . .
H89 H -0.0406 0.5813 0.5807 0.080 Uiso 1 1 calc R U
C90 C -0.0234(5) 0.6142(4) 0.4945(3) 0.0684(17) Uani 1 1 d . .
C91 C -0.1426(5) 0.5706(4) 0.4631(4) 0.096(2) Uani 1 1 d . .
H91A H -0.1880 0.6146 0.4589 0.145 Uiso 1 1 calc R U
H91B H -0.1761 0.5276 0.4882 0.145 Uiso 1 1 calc R U
H91C H -0.1394 0.5419 0.4221 0.145 Uiso 1 1 calc R U
C92 C 0.0552(5) 0.6584(4) 0.4614(3) 0.0692(17) Uani 1 1 d . .
H92 H 0.0352 0.6601 0.4186 0.083 Uiso 1 1 calc R U
C93 C 0.1630(5) 0.7003(4) 0.4902(3) 0.0620(15) Uani 1 1 d . .
H93 H 0.2138 0.7305 0.4667 0.074 Uiso 1 1 calc R U
C94 C 0.3339(4) 0.7854(3) 0.6472(2) 0.0399(11) Uani 1 1 d . .
C95 C 0.2426(4) 0.7966(3) 0.6856(2) 0.0438(11) Uani 1 1 d . .
C96 C 0.1554(4) 0.8455(3) 0.6624(2) 0.0431(11) Uani 1 1 d . .
C97 C 0.1627(4) 0.8943(3) 0.6123(2) 0.0467(12) Uani 1 1 d . .
H97 H 0.2233 0.8946 0.5897 0.056 Uiso 1 1 calc R U
C98 C 0.0827(4) 0.9426(3) 0.5951(3) 0.0547(13) Uani 1 1 d . .
H98 H 0.0911 0.9762 0.5618 0.066 Uiso 1 1 calc R U
C99 C -0.0103(4) 0.9421(3) 0.6266(3) 0.0573(14) Uani 1 1 d . .
C100 C -0.0992(5) 0.9938(4) 0.6083(4) 0.086(2) Uani 1 1 d . .
H10A H -0.0824 1.0497 0.6344 0.129 Uiso 1 1 calc R U
H10B H -0.1725 0.9612 0.6139 0.129 Uiso 1 1 calc R U
H10C H -0.0997 1.0036 0.5650 0.129 Uiso 1 1 calc R U
C101 C -0.0193(5) 0.8916(4) 0.6760(3) 0.0653(16) Uani 1 1 d . .
H101 H -0.0820 0.8891 0.6972 0.078 Uiso 1 1 calc R U
C102 C 0.0614(4) 0.8455(4) 0.6941(3) 0.0594(14) Uani 1 1 d . .
H102 H 0.0539 0.8134 0.7283 0.071 Uiso 1 1 calc R U
Cl1 Cl -0.09638(13) 0.06311(10) 0.01438(7) 0.0696(4) Uani 1 1 d . .
Cl2 Cl 0.63917(13) 0.03621(12) 0.54816(7) 0.0777(5) Uani 1 1 d . .
Cl3 Cl 0.51023(15) 0.98027(13) 0.90908(7) 0.0875(5) Uani 1 1 d . .
O1 O -0.2144(2) 0.3501(2) 0.16762(14) 0.0422(8) Uani 1 1 d . .
O2 O 0.1502(3) 0.2315(2) 0.2199(2) 0.0664(11) Uani 1 1 d . .
O3 O 0.4691(3) 0.1367(2) 0.77876(15) 0.0487(8) Uani 1 1 d . .
O4 O 0.8684(3) 0.2796(2) 0.72330(16) 0.0582(9) Uani 1 1 d . .
O5 O 0.6384(3) 0.8630(2) 0.66946(15) 0.0477(8) Uani 1 1 d . .
O6 O 0.2445(3) 0.7700(3) 0.73699(17) 0.0602(10) Uani 1 1 d . .

loop_
_atom_site_aniso_label
_atom_site_aniso_U_11
_atom_site_aniso_U_22
_atom_site_aniso_U_33
_atom_site_aniso_U_23
_atom_site_aniso_U_13
_atom_site_aniso_U_12
C1 0.038(3) 0.046(3) 0.043(3) 0.005(2) 0.011(2) 0.010(2)
C2 0.037(3) 0.065(3) 0.055(3) -0.002(3) 0.005(2) 0.017(3)
C3 0.047(3) 0.056(3) 0.052(3) -0.009(3) 0.007(2) 0.004(2)
C4 0.049(3) 0.047(3) 0.049(3) 0.002(2) 0.021(2) 0.012(2)
C5 0.039(3) 0.048(3) 0.049(3) 0.011(2) 0.017(2) 0.013(2)
C6 0.037(3) 0.044(3) 0.038(2) 0.011(2) 0.014(2) 0.008(2)
C7 0.033(2) 0.038(2) 0.042(3) 0.009(2) 0.012(2) 0.006(2)
C8 0.029(2) 0.048(3) 0.041(3) 0.012(2) 0.008(2) 0.009(2)
C9 0.049(3) 0.045(3) 0.060(3) 0.009(2) 0.020(2) 0.010(2)
C10 0.036(3) 0.061(3) 0.073(4) 0.007(3) 0.017(3) 0.010(3)
C11 0.061(3) 0.059(3) 0.054(3) 0.008(3) 0.020(3) 0.025(3)
C12 0.071(4) 0.077(4) 0.107(5) 0.024(4) 0.035(4) 0.039(3)
C13 0.063(4) 0.040(3) 0.083(4) 0.010(3) 0.022(3) 0.016(3)
C14 0.050(3) 0.050(3) 0.073(4) 0.009(3) 0.021(3) 0.013(3)
C15 0.038(3) 0.043(3) 0.042(3) 0.003(2) 0.010(2) 0.014(2)
C16 0.038(3) 0.042(3) 0.042(3) 0.005(2) 0.012(2) 0.007(2)
C17 0.046(3) 0.045(3) 0.042(3) 0.004(2) 0.009(2) 0.011(2)
C18 0.032(2) 0.043(3) 0.044(3) 0.009(2) 0.008(2) 0.007(2)
C19 0.040(3) 0.050(3) 0.043(3) 0.011(2) 0.007(2) 0.005(2)
C20 0.040(3) 0.050(3) 0.057(3) 0.005(2) 0.007(2) 0.008(2)
C21 0.053(3) 0.053(3) 0.056(3) 0.001(3) 0.004(3) 0.001(3)
C22 0.044(3) 0.066(4) 0.047(3) 0.011(3) 0.000(2) 0.000(3)
C23 0.056(4) 0.095(5) 0.073(4) 0.020(4) -0.010(3) -0.004(3)
C24 0.055(3) 0.067(4) 0.061(3) 0.023(3) -0.007(3) 0.014(3)
C25 0.048(3) 0.051(3) 0.062(3) 0.013(3) -0.008(3) 0.003(3)
C26 0.033(2) 0.041(3) 0.047(3) 0.012(2) 0.010(2) 0.011(2)
C27 0.038(3) 0.049(3) 0.048(3) 0.008(2) 0.004(2) 0.013(2)
C28 0.034(3) 0.062(3) 0.047(3) 0.008(2) 0.007(2) 0.012(2)
C29 0.046(3) 0.069(4) 0.081(4) 0.011(3) 0.017(3) 0.023(3)
C30 0.051(4) 0.099(5) 0.100(5) 0.024(4) 0.031(3) 0.032(4)
C31 0.041(3) 0.107(5) 0.068(4) 0.018(4) 0.019(3) 0.008(3)
C32 0.063(4) 0.178(9) 0.103(6) 0.049(6) 0.043(4) 0.011(5)
C33 0.054(3) 0.078(4) 0.067(4) 0.031(3) 0.012(3) 0.004(3)
C34 0.043(3) 0.062(3) 0.057(3) 0.018(3) 0.009(2) 0.014(3)
C35 0.046(3) 0.045(3) 0.045(3) 0.001(2) 0.001(2) 0.008(2)
C36 0.055(3) 0.042(3) 0.055(3) 0.003(2) -0.007(3) 0.005(2)
C37 0.063(4) 0.052(3) 0.049(3) -0.003(3) -0.012(3) 0.012(3)
C38 0.057(3) 0.055(3) 0.043(3) 0.000(2) -0.005(2) 0.024(3)
C39 0.046(3) 0.053(3) 0.046(3) 0.001(2) 0.000(2) 0.020(2)
C40 0.041(3) 0.039(3) 0.048(3) 0.003(2) -0.001(2) 0.010(2)
C41 0.041(3) 0.043(3) 0.045(3) -0.002(2) 0.003(2) 0.012(2)
C42 0.034(3) 0.045(3) 0.048(3) 0.000(2) -0.001(2) 0.006(2)
C43 0.055(4) 0.113(5) 0.071(4) 0.026(4) 0.012(3) 0.026(4)
C44 0.051(4) 0.121(6) 0.096(5) 0.020(4) 0.017(4) 0.036(4)
C45 0.054(3) 0.067(4) 0.064(4) -0.001(3) 0.020(3) 0.017(3)
C46 0.076(5) 0.121(6) 0.094(5) 0.006(4) 0.045(4) 0.028(4)
C47 0.087(5) 0.132(6) 0.065(4) 0.029(4) 0.030(4) 0.050(5)
C48 0.068(4) 0.125(6) 0.063(4) 0.005(4) 0.013(3) 0.051(4)
C49 0.043(3) 0.050(3) 0.044(3) -0.003(2) 0.005(2) 0.013(2)
C50 0.038(3) 0.051(3) 0.045(3) 0.001(2) 0.009(2) 0.009(2)
C51 0.045(3) 0.051(3) 0.041(3) -0.008(2) 0.005(2) 0.012(2)
C52 0.044(3) 0.045(3) 0.042(3) 0.002(2) 0.003(2) 0.007(2)
C53 0.042(3) 0.044(3) 0.039(3) -0.003(2) 0.005(2) 0.007(2)
C54 0.055(3) 0.056(3) 0.038(3) 0.002(2) 0.002(2) 0.001(3)
C55 0.057(3) 0.058(3) 0.051(3) 0.011(3) 0.010(3) -0.007(3)
C56 0.035(3) 0.060(3) 0.050(3) -0.003(3) 0.007(2) 0.002(2)
C57 0.052(3) 0.091(5) 0.066(4) -0.008(3) 0.002(3) -0.008(3)
C58 0.047(3) 0.075(4) 0.042(3) 0.006(3) 0.004(2) 0.013(3)
C59 0.042(3) 0.061(3) 0.047(3) 0.012(2) 0.006(2) -0.001(2)
C60 0.037(3) 0.046(3) 0.043(3) 0.003(2) 0.004(2) 0.007(2)
C61 0.042(3) 0.042(3) 0.040(3) -0.001(2) -0.002(2) 0.001(2)
C62 0.039(3) 0.040(3) 0.042(3) 0.003(2) 0.005(2) 0.003(2)
C63 0.049(3) 0.068(3) 0.046(3) 0.013(3) 0.016(2) 0.017(3)
C64 0.065(4) 0.069(4) 0.058(3) 0.025(3) 0.019(3) 0.019(3)
C65 0.054(3) 0.051(3) 0.068(4) 0.011(3) 0.015(3) 0.015(3)
C66 0.087(5) 0.093(5) 0.103(5) 0.025(4) 0.027(4) 0.043(4)
C67 0.069(4) 0.068(4) 0.066(4) 0.014(3) 0.039(3) 0.024(3)
C68 0.065(3) 0.051(3) 0.051(3) 0.012(2) 0.023(3) 0.017(3)
C69 0.038(3) 0.046(3) 0.048(3) 0.006(2) 0.002(2) 0.008(2)
C70 0.042(3) 0.065(3) 0.061(3) 0.000(3) 0.004(3) 0.002(3)
C71 0.057(4) 0.067(4) 0.052(3) -0.004(3) -0.004(3) 0.001(3)
C72 0.063(4) 0.060(3) 0.041(3) -0.001(2) 0.005(3) 0.006(3)
C73 0.050(3) 0.053(3) 0.051(3) 0.008(2) 0.009(2) 0.012(2)
C74 0.042(3) 0.040(3) 0.042(3) 0.007(2) 0.002(2) 0.012(2)
C75 0.039(3) 0.034(2) 0.047(3) 0.006(2) 0.006(2) 0.009(2)
C76 0.032(2) 0.035(2) 0.053(3) 0.004(2) -0.001(2) 0.010(2)
C77 0.044(3) 0.048(3) 0.051(3) 0.007(2) 0.007(2) 0.011(2)
C78 0.045(3) 0.053(3) 0.067(4) 0.003(3) 0.016(3) 0.015(2)
C79 0.064(4) 0.034(3) 0.068(4) 0.006(2) 0.026(3) 0.011(2)
C80 0.102(5) 0.070(4) 0.092(5) 0.017(4) 0.056(4) 0.024(4)
C81 0.094(5) 0.061(4) 0.049(3) 0.015(3) 0.027(3) 0.030(3)
C82 0.060(3) 0.058(3) 0.053(3) 0.010(3) 0.011(3) 0.023(3)
C83 0.048(3) 0.034(2) 0.048(3) 0.003(2) 0.011(2) 0.014(2)
C84 0.042(3) 0.041(3) 0.046(3) 0.006(2) 0.007(2) 0.015(2)
C85 0.046(3) 0.049(3) 0.047(3) 0.000(2) 0.005(2) 0.013(2)
C86 0.037(3) 0.038(3) 0.053(3) 0.000(2) -0.002(2) 0.011(2)
C87 0.040(3) 0.040(3) 0.056(3) -0.002(2) -0.003(2) 0.010(2)
C88 0.050(3) 0.050(3) 0.059(3) 0.001(3) 0.000(3) 0.004(3)
C89 0.052(3) 0.050(3) 0.094(5) -0.001(3) 0.010(3) 0.007(3)
C90 0.048(3) 0.057(4) 0.095(5) -0.016(3) -0.006(3) 0.019(3)
C91 0.053(4) 0.073(4) 0.145(7) -0.027(4) -0.024(4) 0.011(3)
C92 0.057(4) 0.082(4) 0.063(4) -0.018(3) -0.013(3) 0.026(3)
C93 0.051(3) 0.069(4) 0.063(4) -0.003(3) 0.003(3) 0.015(3)
C94 0.035(3) 0.038(2) 0.046(3) 0.007(2) 0.005(2) 0.006(2)
C95 0.035(3) 0.041(3) 0.050(3) 0.003(2) 0.005(2) -0.001(2)
C96 0.035(3) 0.043(3) 0.048(3) 0.002(2) 0.005(2) 0.002(2)
C97 0.037(3) 0.050(3) 0.053(3) 0.003(2) 0.009(2) 0.009(2)
C98 0.052(3) 0.046(3) 0.065(3) 0.009(3) 0.003(3) 0.012(3)
C99 0.037(3) 0.052(3) 0.082(4) -0.002(3) 0.001(3) 0.015(2)
C100 0.051(4) 0.071(4) 0.141(6) 0.014(4) 0.008(4) 0.026(3)
C101 0.042(3) 0.073(4) 0.088(4) 0.018(3) 0.022(3) 0.019(3)
C102 0.051(3) 0.061(3) 0.068(4) 0.010(3) 0.020(3) 0.009(3)
Cl1 0.0765(10) 0.0651(9) 0.0700(9) -0.0118(7) 0.0237(8) 0.0230(8)
Cl2 0.0705(10) 0.1144(13) 0.0455(8) -0.0187(8) -0.0067(7) 0.0356(9)
Cl3 0.0908(12) 0.1065(13) 0.0541(9) -0.0162(9) 0.0169(8) 0.0018(10)
O1 0.0331(17) 0.0466(18) 0.0466(18) -0.0006(15) 0.0042(14) 0.0119(14)
O2 0.051(2) 0.047(2) 0.108(3) 0.021(2) 0.023(2) 0.0170(18)
O3 0.0386(18) 0.050(2) 0.051(2) -0.0044(16) -0.0006(15) 0.0033(15)
O4 0.061(2) 0.068(2) 0.048(2) 0.0180(19) 0.0100(18) 0.0136(19)
O5 0.0361(18) 0.056(2) 0.050(2) 0.0012(16) 0.0057(15) 0.0087(16)
O6 0.053(2) 0.079(3) 0.051(2) 0.023(2) 0.0137(17) 0.0092(19)

loop_
_atom_type_symbol
_atom_type_description
_atom_type_scat_dispersion_real
_atom_type_scat_dispersion_imag
_atom_type_scat_source
C C 0.0033 0.0016 'International Tables Vol C Tables 4.2.6.8 and 6.1.1.4'
H H 0.0000 0.0000 'International Tables Vol C Tables 4.2.6.8 and 6.1.1.4'
O O 0.0106 0.0060 'International Tables Vol C Tables 4.2.6.8 and 6.1.1.4'
Cl Cl 0.1484 0.1585 'International Tables Vol C Tables 4.2.6.8 and 6.1.1.4'

loop_
_geom_angle_atom_site_label_1
_geom_angle_atom_site_label_2
_geom_angle_atom_site_label_3
_geom_angle
C2 C1 O1 124.1(4)
C2 C1 C6 124.2(4)
O1 C1 C6 111.7(4)
C3 C2 C1 117.4(5)
C3 C2 H2 121.3
C1 C2 H2 121.3
C2 C3 C4 120.1(5)
C2 C3 H3 119.9
C4 C3 H3 119.9
C5 C4 C3 122.5(4)
C5 C4 Cl1 119.7(4)
C3 C4 Cl1 117.8(4)
C4 C5 C6 117.9(4)
C4 C5 H5 121.1
C6 C5 H5 121.1
C1 C6 C5 117.8(4)
C1 C6 C7 106.1(4)
C5 C6 C7 136.1(4)
C8 C7 C26 119.1(4)
C8 C7 C6 104.8(4)
C26 C7 C6 136.2(4)
O1 C8 C16 123.4(4)
O1 C8 C7 112.2(4)
C16 C8 C7 124.4(4)
C15 C9 C10 121.0(5)
C15 C9 H9 119.5
C10 C9 H9 119.5
C11 C10 C9 121.2(5)
C11 C10 H10 119.4
C9 C10 H10 119.4
C10 C11 C13 118.2(5)
C10 C11 C12 121.9(5)
C13 C11 C12 119.9(5)
C11 C12 H12A 109.5
C11 C12 H12B 109.5
H12A C12 H12B 109.5
C11 C12 H12C 109.5
H12A C12 H12C 109.5
H12B C12 H12C 109.5
C11 C13 C14 120.9(5)
C11 C13 H13 119.6
C14 C13 H13 119.6
C15 C14 C13 121.1(5)
C15 C14 H14 119.5
C13 C14 H14 119.5
C9 C15 C14 117.6(4)
C9 C15 C16 122.2(4)
C14 C15 C16 120.1(4)
C17 C16 C8 114.6(4)
C17 C16 C15 123.4(4)
C8 C16 C15 122.0(4)
C16 C17 C18 124.3(4)
C16 C17 H17 117.8
C18 C17 H17 117.8
C26 C18 C17 118.8(4)
C26 C18 C19 122.3(4)
C17 C18 C19 118.8(4)
C25 C19 C20 117.7(5)
C25 C19 C18 122.0(4)
C20 C19 C18 120.2(4)
C21 C20 C19 120.0(5)
C21 C20 H20 120.0
C19 C20 H20 120.0
C22 C21 C20 122.4(5)
C22 C21 H21 118.8
C20 C21 H21 118.8
C21 C22 C24 117.6(5)
C21 C22 C23 121.3(5)
C24 C22 C23 121.1(5)
C22 C23 H23A 109.5
C22 C23 H23B 109.5
H23A C23 H23B 109.5
C22 C23 H23C 109.5
H23A C23 H23C 109.5
H23B C23 H23C 109.5
C22 C24 C25 121.0(5)
C22 C24 H24 119.5
C25 C24 H24 119.5
C19 C25 C24 121.2(5)
C19 C25 H25 119.4
C24 C25 H25 119.4
C18 C26 C7 118.8(4)
C18 C26 C27 124.2(4)
C7 C26 C27 117.0(4)
O2 C27 C28 121.9(4)
O2 C27 C26 118.8(4)
C28 C27 C26 119.2(4)
C34 C28 C29 119.4(5)
C34 C28 C27 122.8(4)
C29 C28 C27 117.7(5)
C30 C29 C28 119.5(6)
C30 C29 H29 120.3
C28 C29 H29 120.3
C29 C30 C31 121.7(6)
C29 C30 H30 119.2
C31 C30 H30 119.2
C30 C31 C33 118.4(5)
C30 C31 C32 120.7(6)
C33 C31 C32 121.0(7)
C31 C32 H32A 109.5
C31 C32 H32B 109.5
H32A C32 H32B 109.5
C31 C32 H32C 109.5
H32A C32 H32C 109.5
H32B C32 H32C 109.5
C31 C33 C34 120.7(6)
C31 C33 H33 119.7
C34 C33 H33 119.7
C28 C34 C33 120.3(5)
C28 C34 H34 119.9
C33 C34 H34 119.9
C36 C35 O3 124.6(5)
C36 C35 C40 123.3(5)
O3 C35 C40 112.1(4)
C35 C36 C37 117.4(5)
C35 C36 H36 121.3
C37 C36 H36 121.3
C36 C37 C38 120.3(5)
C36 C37 H37 119.8
C38 C37 H37 119.8
C39 C38 C37 122.3(5)
C39 C38 Cl2 118.5(4)
C37 C38 Cl2 119.2(4)
C38 C39 C40 117.4(5)
C38 C39 H39 121.3
C40 C39 H39 121.3
C35 C40 C39 119.3(4)
C35 C40 C41 105.4(4)
C39 C40 C41 135.3(5)
C42 C41 C60 120.4(4)
C42 C41 C40 105.7(4)
C60 C41 C40 133.9(4)
O3 C42 C41 111.6(4)
O3 C42 C50 124.2(4)
C41 C42 C50 124.2(4)
C44 C43 C49 122.2(6)
C44 C43 H43 118.9
C49 C43 H43 118.9
C43 C44 C45 120.4(6)
C43 C44 H44 119.8
C45 C44 H44 119.8
C47 C45 C44 118.0(5)
C47 C45 C46 120.6(6)
C44 C45 C46 121.4(6)
C45 C46 H46A 109.5
C45 C46 H46B 109.5
H46A C46 H46B 109.5
C45 C46 H46C 109.5
H46A C46 H46C 109.5
H46B C46 H46C 109.5
C45 C47 C48 121.5(6)
C45 C47 H47 119.3
C48 C47 H47 119.3
C49 C48 C47 122.5(6)
C49 C48 H48 118.7
C47 C48 H48 118.7
C48 C49 C43 115.4(5)
C48 C49 C50 121.3(5)
C43 C49 C50 123.4(5)
C42 C50 C51 113.8(4)
C42 C50 C49 123.7(4)
C51 C50 C49 122.5(4)
C50 C51 C52 124.3(4)
C50 C51 H51 117.9
C52 C51 H51 117.9
C60 C52 C51 119.8(4)
C60 C52 C53 121.1(4)
C51 C52 C53 119.1(4)
C54 C53 C59 117.8(4)
C54 C53 C52 121.9(4)
C59 C53 C52 120.3(4)
C55 C54 C53 121.2(5)
C55 C54 H54 119.4
C53 C54 H54 119.4
C54 C55 C56 121.0(5)
C54 C55 H55 119.5
C56 C55 H55 119.5
C58 C56 C55 117.9(5)
C58 C56 C57 121.1(5)
C55 C56 C57 120.9(5)
C56 C57 H57A 109.5
C56 C57 H57B 109.5
H57A C57 H57B 109.5
C56 C57 H57C 109.5
H57A C57 H57C 109.5
H57B C57 H57C 109.5
C56 C58 C59 121.8(5)
C56 C58 H58 119.1
C59 C58 H58 119.1
C58 C59 C53 120.2(5)
C58 C59 H59 119.9
C53 C59 H59 119.9
C52 C60 C41 117.6(4)
C52 C60 C61 125.4(4)
C41 C60 C61 116.9(4)
O4 C61 C62 120.9(4)
O4 C61 C60 119.8(4)
C62 C61 C60 119.3(4)
C63 C62 C68 117.4(5)
C63 C62 C61 123.5(4)
C68 C62 C61 119.0(4)
C64 C63 C62 120.7(5)
C64 C63 H63 119.7
C62 C63 H63 119.7
C65 C64 C63 122.3(5)
C65 C64 H64 118.9
C63 C64 H64 118.9
C64 C65 C67 117.1(5)
C64 C65 C66 122.4(5)
C67 C65 C66 120.5(5)
C65 C66 H66A 109.5
C65 C66 H66B 109.5
H66A C66 H66B 109.5
C65 C66 H66C 109.5
H66A C66 H66C 109.5
H66B C66 H66C 109.5
C68 C67 C65 121.5(5)
C68 C67 H67 119.2
C65 C67 H67 119.2
C67 C68 C62 121.1(5)
C67 C68 H68 119.5
C62 C68 H68 119.5
C70 C69 O5 123.9(4)
C70 C69 C74 124.6(5)
O5 C69 C74 111.5(4)
C71 C70 C69 116.6(5)
C71 C70 H70 121.7
C69 C70 H70 121.7
C70 C71 C72 120.4(5)
C70 C71 H71 119.8
C72 C71 H71 119.8
C73 C72 C71 122.6(5)
C73 C72 Cl3 118.7(4)
C71 C72 Cl3 118.7(4)
C72 C73 C74 117.9(5)
C72 C73 H73 121.0
C74 C73 H73 121.0
C69 C74 C73 117.8(4)
C69 C74 C75 105.6(4)
C73 C74 C75 136.6(4)
C76 C75 C94 119.6(4)
C76 C75 C74 105.5(4)
C94 C75 C74 134.7(4)
O5 C76 C75 111.8(4)
O5 C76 C84 123.5(4)
C75 C76 C84 124.5(4)
C78 C77 C83 121.1(5)
C78 C77 H77 119.5
C83 C77 H77 119.5
C79 C78 C77 121.5(5)
C79 C78 H78 119.3
C77 C78 H78 119.3
C81 C79 C78 117.3(5)
C81 C79 C80 120.9(5)
C78 C79 C80 121.8(6)
C79 C80 H80A 109.5
C79 C80 H80B 109.5
H80A C80 H80B 109.5
C79 C80 H80C 109.5
H80A C80 H80C 109.5
H80B C80 H80C 109.5
C82 C81 C79 122.1(5)
C82 C81 H81 118.9
C79 C81 H81 118.9
C81 C82 C83 120.7(5)
C81 C82 H82 119.7
C83 C82 H82 119.7
C77 C83 C82 117.3(5)
C77 C83 C84 122.8(4)
C82 C83 C84 119.9(4)
C85 C84 C76 113.9(4)
C85 C84 C83 122.2(4)
C76 C84 C83 123.8(4)
C84 C85 C86 125.1(5)
C84 C85 H85 117.4
C86 C85 H85 117.4
C85 C86 C94 118.7(4)
C85 C86 C87 119.9(4)
C94 C86 C87 121.4(4)
C88 C87 C93 117.0(5)
C88 C87 C86 122.8(5)
C93 C87 C86 120.1(5)
C89 C88 C87 121.1(5)
C89 C88 H88 119.4
C87 C88 H88 119.4
C88 C89 C90 122.2(6)
C88 C89 H89 118.9
C90 C89 H89 118.9
C92 C90 C89 117.2(5)
C92 C90 C91 121.5(7)
C89 C90 C91 121.3(7)
C90 C91 H91A 109.5
C90 C91 H91B 109.5
H91A C91 H91B 109.5
C90 C91 H91C 109.5
H91A C91 H91C 109.5
H91B C91 H91C 109.5
C90 C92 C93 121.7(6)
C90 C92 H92 119.2
C93 C92 H92 119.2
C92 C93 C87 120.8(6)
C92 C93 H93 119.6
C87 C93 H93 119.6
C86 C94 C75 117.9(4)
C86 C94 C95 124.0(4)
C75 C94 C95 118.1(4)
O6 C95 C96 121.1(4)
O6 C95 C94 119.6(4)
C96 C95 C94 119.2(4)
C97 C96 C102 117.1(5)
C97 C96 C95 124.0(4)
C102 C96 C95 118.8(5)
C98 C97 C96 121.6(5)
C98 C97 H97 119.2
C96 C97 H97 119.2
C97 C98 C99 121.0(5)
C97 C98 H98 119.5
C99 C98 H98 119.5
C101 C99 C98 117.7(5)
C101 C99 C100 120.4(5)
C98 C99 C100 121.9(6)
C99 C100 H10A 109.5
C99 C100 H10B 109.5
H10A C100 H10B 109.5
C99 C100 H10C 109.5
H10A C100 H10C 109.5
H10B C100 H10C 109.5
C102 C101 C99 121.4(5)
C102 C101 H101 119.3
C99 C101 H101 119.3
C101 C102 C96 121.2(5)
C101 C102 H102 119.4
C96 C102 H102 119.4
C8 O1 C1 105.2(3)
C35 O3 C42 105.2(4)
C76 O5 C69 105.5(3)

loop_
_geom_bond_atom_site_label_1
_geom_bond_atom_site_label_2
_geom_bond_distance
C1 C2 1.370(7)
C1 O1 1.380(5)
C1 C6 1.384(6)
C2 C3 1.364(7)
C2 H2 0.9300
C3 C4 1.393(7)
C3 H3 0.9300
C4 C5 1.370(7)
C4 Cl1 1.742(5)
C5 C6 1.408(6)
C5 H5 0.9300
C6 C7 1.447(6)
C7 C8 1.395(6)
C7 C26 1.406(6)
C8 O1 1.373(5)
C8 C16 1.390(6)
C9 C15 1.378(6)
C9 C10 1.387(7)
C9 H9 0.9300
C10 C11 1.364(7)
C10 H10 0.9300
C11 C13 1.373(7)
C11 C12 1.511(7)
C12 H12A 0.9600
C12 H12B 0.9600
C12 H12C 0.9600
C13 C14 1.387(7)
C13 H13 0.9300
C14 C15 1.378(7)
C14 H14 0.9300
C15 C16 1.479(6)
C16 C17 1.384(6)
C17 C18 1.406(6)
C17 H17 0.9300
C18 C26 1.401(6)
C18 C19 1.485(6)
C19 C25 1.373(7)
C19 C20 1.396(7)
C20 C21 1.384(7)
C20 H20 0.9300
C21 C22 1.361(7)
C21 H21 0.9300
C22 C24 1.380(7)
C22 C23 1.517(7)
C23 H23A 0.9600
C23 H23B 0.9600
C23 H23C 0.9600
C24 C25 1.391(7)
C24 H24 0.9300
C25 H25 0.9300
C26 C27 1.513(6)
C27 O2 1.210(6)
C27 C28 1.488(7)
C28 C34 1.371(7)
C28 C29 1.390(7)
C29 C30 1.371(8)
C29 H29 0.9300
C30 C31 1.377(9)
C30 H30 0.9300
C31 C33 1.379(8)
C31 C32 1.513(8)
C32 H32A 0.9600
C32 H32B 0.9600
C32 H32C 0.9600
C33 C34 1.383(7)
C33 H33 0.9300
C34 H34 0.9300
C35 C36 1.372(7)
C35 O3 1.377(6)
C35 C40 1.388(7)
C36 C37 1.377(7)
C36 H36 0.9300
C37 C38 1.395(7)
C37 H37 0.9300
C38 C39 1.376(7)
C38 Cl2 1.730(5)
C39 C40 1.400(7)
C39 H39 0.9300
C40 C41 1.453(6)
C41 C42 1.388(6)
C41 C60 1.400(6)
C42 O3 1.386(5)
C42 C50 1.389(6)
C43 C44 1.365(8)
C43 C49 1.397(7)
C43 H43 0.9300
C44 C45 1.393(9)
C44 H44 0.9300
C45 C47 1.322(8)
C45 C46 1.507(8)
C46 H46A 0.9600
C46 H46B 0.9600
C46 H46C 0.9600
C47 C48 1.396(8)
C47 H47 0.9300
C48 C49 1.354(8)
C48 H48 0.9300
C49 C50 1.480(6)
C50 C51 1.394(7)
C51 C52 1.400(7)
C51 H51 0.9300
C52 C60 1.390(6)
C52 C53 1.493(6)
C53 C54 1.381(7)
C53 C59 1.394(7)
C54 C55 1.374(7)
C54 H54 0.9300
C55 C56 1.386(7)
C55 H55 0.9300
C56 C58 1.366(7)
C56 C57 1.515(7)
C57 H57A 0.9600
C57 H57B 0.9600
C57 H57C 0.9600
C58 C59 1.380(7)
C58 H58 0.9300
C59 H59 0.9300
C60 C61 1.503(7)
C61 O4 1.213(6)
C61 C62 1.479(7)
C62 C63 1.377(7)
C62 C68 1.392(7)
C63 C64 1.375(7)
C63 H63 0.9300
C64 C65 1.373(7)
C64 H64 0.9300
C65 C67 1.377(7)
C65 C66 1.518(8)
C66 H66A 0.9600
C66 H66B 0.9600
C66 H66C 0.9600
C67 C68 1.372(7)
C67 H67 0.9300
C68 H68 0.9300
C69 C70 1.372(7)
C69 O5 1.386(6)
C69 C74 1.389(6)
C70 C71 1.371(7)
C70 H70 0.9300
C71 C72 1.394(8)
C71 H71 0.9300
C72 C73 1.368(7)
C72 Cl3 1.744(5)
C73 C74 1.400(7)
C73 H73 0.9300
C74 C75 1.454(6)
C75 C76 1.389(6)
C75 C94 1.411(6)
C76 O5 1.376(5)
C76 C84 1.394(6)
C77 C78 1.381(7)
C77 C83 1.386(6)
C77 H77 0.9300
C78 C79 1.379(8)
C78 H78 0.9300
C79 C81 1.376(8)
C79 C80 1.514(7)
C80 H80A 0.9600
C80 H80B 0.9600
C80 H80C 0.9600
C81 C82 1.372(7)
C81 H81 0.9300
C82 C83 1.396(7)
C82 H82 0.9300
C83 C84 1.474(6)
C84 C85 1.382(6)
C85 C86 1.403(7)
C85 H85 0.9300
C86 C94 1.410(6)
C86 C87 1.488(6)
C87 C88 1.379(7)
C87 C93 1.407(7)
C88 C89 1.376(7)
C88 H88 0.9300
C89 C90 1.377(9)
C89 H89 0.9300
C90 C92 1.375(9)
C90 C91 1.515(8)
C91 H91A 0.9600
C91 H91B 0.9600
C91 H91C 0.9600
C92 C93 1.382(8)
C92 H92 0.9300
C93 H93 0.9300
C94 C95 1.490(6)
C95 O6 1.217(6)
C95 C96 1.480(7)
C96 C97 1.379(7)
C96 C102 1.399(7)
C97 C98 1.372(7)
C97 H97 0.9300
C98 C99 1.385(7)
C98 H98 0.9300
C99 C101 1.382(8)
C99 C100 1.499(7)
C100 H10A 0.9600
C100 H10B 0.9600
C100 H10C 0.9600
C101 C102 1.361(8)
C101 H101 0.9300
C102 H102 0.9300
